data_4079702
loop_
_publ_author_name
'R Thomas'
'Tritschler, Ulrich'
'Roesle, Philipp'
'G\"ottker-Schnetmann, Inigo'
'M\"uller, Heiko M.'
'Caporaso, Lucia'
'Poater, Albert'
'Cavallo, Luigi'
'Mecking, Stefan'

_publ_section_title
;
 Activation and Deactivation of Neutral Palladium(II) Phosphinesulfonato
 Polymerization Catalysts
;
_journal_issue 23
_journal_name_full Organometallics
_journal_page_first 8388
_journal_paper_doi 10.1021/om300969d
_journal_volume 31
_journal_year 2012
_chemical_formula_moiety 'C34 H32 O9 P2 Pd S2'
_chemical_formula_sum 'C34 H32 O9 P2 Pd S2'
_chemical_formula_weight 817.06
_chemical_name_systematic
; 
 ? 
;
_space_group_IT_number 14
_symmetry_cell_setting monoclinic
_symmetry_Int_Tables_number 14
_symmetry_space_group_name_Hall '-P 2ybc'
_symmetry_space_group_name_H-M 'P 1 21/c 1'
_atom_sites_solution_hydrogens geom
_atom_sites_solution_primary heavy
_atom_sites_solution_secondary difmap
_audit_creation_method SHELXL-97
_cell_angle_alpha 90.00
_cell_angle_beta 117.902(6)
_cell_angle_gamma 90.00
_cell_formula_units_Z 4
_cell_length_a 12.1796(11)
_cell_length_b 15.5480(9)
_cell_length_c 21.1054(19)
_cell_measurement_reflns_used 31980
_cell_measurement_temperature 100(2)
_cell_measurement_theta_max 26.24
_cell_measurement_theta_min 1.70
_cell_volume 3532.1(5)
_computing_cell_refinement 'STOE X-AREA'
_computing_data_collection 'STOE X-AREA'
_computing_data_reduction 'STOE X-RED'
_computing_structure_refinement 'SHELXL-97 (Sheldrick, 1997)'
_computing_structure_solution 'SHELXS-97 (Sheldrick, 1990)'
_diffrn_ambient_temperature 100(2)
_diffrn_detector_area_resol_mean 6.67
_diffrn_measured_fraction_theta_full 0.990
_diffrn_measured_fraction_theta_max 0.990
_diffrn_measurement_device_type 'STOE IPDS 2T'
_diffrn_measurement_method 'rotation method'
_diffrn_radiation_monochromator graphite
_diffrn_radiation_source 'fine-focus sealed tube'
_diffrn_radiation_type MoK\a
_diffrn_radiation_wavelength 0.71073
_diffrn_reflns_av_R_equivalents 0.0691
_diffrn_reflns_av_sigmaI/netI 0.0417
_diffrn_reflns_limit_h_max 14
_diffrn_reflns_limit_h_min -14
_diffrn_reflns_limit_k_max 18
_diffrn_reflns_limit_k_min -18
_diffrn_reflns_limit_l_max 25
_diffrn_reflns_limit_l_min -24
_diffrn_reflns_number 38911
_diffrn_reflns_theta_full 25.74
_diffrn_reflns_theta_max 25.74
_diffrn_reflns_theta_min 1.71
_exptl_absorpt_coefficient_mu 0.787
_exptl_absorpt_correction_T_max 0.8389
_exptl_absorpt_correction_T_min 0.6739
_exptl_absorpt_correction_type integration
_exptl_absorpt_process_details 'STOE X-RED32'
_exptl_crystal_colour colourless
_exptl_crystal_density_diffrn 1.536
_exptl_crystal_density_method 'not measured'
_exptl_crystal_description platelet
_exptl_crystal_F_000 1664
_exptl_crystal_size_max 0.450
_exptl_crystal_size_mid 0.267
_exptl_crystal_size_min 0.050
_platon_squeeze_details
;
;
_refine_diff_density_max 1.401
_refine_diff_density_min -0.602
_refine_diff_density_rms 0.113
_refine_ls_extinction_method none
_refine_ls_goodness_of_fit_ref 1.115
_refine_ls_hydrogen_treatment constr
_refine_ls_matrix_type full
_refine_ls_number_parameters 437
_refine_ls_number_reflns 6667
_refine_ls_number_restraints 0
_refine_ls_restrained_S_all 1.115
_refine_ls_R_factor_all 0.0607
_refine_ls_R_factor_gt 0.0471
_refine_ls_shift/su_max 0.001
_refine_ls_shift/su_mean 0.000
_refine_ls_structure_factor_coef Fsqd
_refine_ls_weighting_details 'calc w=1/[\s^2^(Fo^2^)+(0.0443P)^2^+11.3547P] where P=(Fo^2^+2Fc^2^)/3'
_refine_ls_weighting_scheme calc
_refine_ls_wR_factor_gt 0.1099
_refine_ls_wR_factor_ref 0.1136
_reflns_number_gt 5489
_reflns_number_total 6667
_reflns_threshold_expression >2sigma(I)
_cod_data_source_file om300969d_si_002.cif
_cod_data_source_block f:\\gs12_005
_cod_original_sg_symbol_H-M 'P 21/c'
_cod_database_code 4079702

loop_
_symmetry_equiv_pos_as_xyz
'x, y, z'
'-x, y+1/2, -z+1/2'
'-x, -y, -z'
'x, -y-1/2, z-1/2'

loop_
_atom_site_label
_atom_site_type_symbol
_atom_site_fract_x
_atom_site_fract_y
_atom_site_fract_z
_atom_site_U_iso_or_equiv
_atom_site_adp_type
_atom_site_occupancy
_atom_site_symmetry_multiplicity
_atom_site_calc_flag
_atom_site_refinement_flags
C1 C -0.2654(4) 0.1604(3) -0.1992(2) 0.0189(9) Uani 1 1 d .
C2 C -0.2309(4) 0.2148(3) -0.1397(2) 0.0199(9) Uani 1 1 d .
C3 C -0.3201(4) 0.2355(3) -0.1186(2) 0.0228(10) Uani 1 1 d .
H3A H -0.2979 0.2713 -0.0779 0.027 Uiso 1 1 calc R
C4 C -0.4397(5) 0.2051(3) -0.1554(3) 0.0287(11) Uani 1 1 d .
H4A H -0.4991 0.2204 -0.1401 0.034 Uiso 1 1 calc R
C5 C -0.4742(5) 0.1526(3) -0.2145(3) 0.0298(11) Uani 1 1 d .
H5A H -0.5569 0.1316 -0.2397 0.036 Uiso 1 1 calc R
C6 C -0.3878(4) 0.1309(3) -0.2368(3) 0.0252(10) Uani 1 1 d .
H6A H -0.4117 0.0958 -0.2780 0.030 Uiso 1 1 calc R
C7 C -0.0779(4) 0.3539(3) -0.1478(2) 0.0178(9) Uani 1 1 d .
C8 C -0.1803(4) 0.4116(3) -0.1772(2) 0.0232(10) Uani 1 1 d .
C9 C -0.1874(5) 0.4727(3) -0.2276(3) 0.0288(11) Uani 1 1 d .
H9A H -0.2557 0.5113 -0.2479 0.035 Uiso 1 1 calc R
C10 C -0.0947(5) 0.4768(3) -0.2477(3) 0.0292(12) Uani 1 1 d .
H10A H -0.1003 0.5185 -0.2820 0.035 Uiso 1 1 calc R
C11 C 0.0053(5) 0.4219(3) -0.2193(3) 0.0273(11) Uani 1 1 d .
H11A H 0.0690 0.4266 -0.2330 0.033 Uiso 1 1 calc R
C12 C 0.0125(5) 0.3596(3) -0.1703(2) 0.0213(10) Uani 1 1 d .
H12A H 0.0802 0.3204 -0.1518 0.026 Uiso 1 1 calc R
C13 C -0.3791(5) 0.4503(4) -0.1885(4) 0.0486(16) Uani 1 1 d .
H13A H -0.4185 0.4379 -0.2399 0.058 Uiso 1 1 calc R
H13B H -0.3623 0.5121 -0.1807 0.058 Uiso 1 1 calc R
H13C H -0.4348 0.4329 -0.1691 0.058 Uiso 1 1 calc R
C14 C -0.0717(4) 0.3036(3) -0.0110(2) 0.0172(9) Uani 1 1 d .
C15 C -0.0770(4) 0.2433(3) 0.0370(2) 0.0196(9) Uani 1 1 d .
C16 C -0.0841(5) 0.2707(3) 0.0977(3) 0.0275(11) Uani 1 1 d .
H16A H -0.0915 0.2302 0.1292 0.033 Uiso 1 1 calc R
C17 C -0.0803(5) 0.3583(3) 0.1116(3) 0.0299(11) Uani 1 1 d .
H17A H -0.0850 0.3775 0.1530 0.036 Uiso 1 1 calc R
C18 C -0.0697(5) 0.4185(3) 0.0661(3) 0.0282(11) Uani 1 1 d .
H18A H -0.0649 0.4780 0.0772 0.034 Uiso 1 1 calc R
C19 C -0.0661(4) 0.3914(3) 0.0045(2) 0.0210(9) Uani 1 1 d .
H19A H -0.0600 0.4324 -0.0270 0.025 Uiso 1 1 calc R
C20 C -0.0787(5) 0.0932(3) 0.0646(3) 0.0318(12) Uani 1 1 d .
H20A H -0.1588 0.0938 0.0650 0.038 Uiso 1 1 calc R
H20B H -0.0117 0.1035 0.1132 0.038 Uiso 1 1 calc R
H20C H -0.0665 0.0371 0.0477 0.038 Uiso 1 1 calc R
C21 C 0.4194(4) 0.1539(3) -0.0020(2) 0.0210(10) Uani 1 1 d .
C22 C 0.3853(4) 0.2040(3) 0.0411(2) 0.0214(10) Uani 1 1 d .
C23 C 0.4744(4) 0.2218(3) 0.1107(3) 0.0284(11) Uani 1 1 d .
H23A H 0.4531 0.2563 0.1405 0.034 Uiso 1 1 calc R
C24 C 0.5944(5) 0.1899(4) 0.1376(3) 0.0336(12) Uani 1 1 d .
H24A H 0.6552 0.2040 0.1850 0.040 Uiso 1 1 calc R
C25 C 0.6252(5) 0.1380(4) 0.0957(3) 0.0351(13) Uani 1 1 d .
H25A H 0.7060 0.1137 0.1151 0.042 Uiso 1 1 calc R
C26 C 0.5392(4) 0.1210(4) 0.0255(3) 0.0281(11) Uani 1 1 d .
H26A H 0.5619 0.0870 -0.0039 0.034 Uiso 1 1 calc R
C27 C 0.2179(4) 0.2288(3) 0.0955(2) 0.0220(10) Uani 1 1 d .
C28 C 0.2302(5) 0.1437(3) 0.1186(3) 0.0281(11) Uani 1 1 d .
C29 C 0.2437(5) 0.1235(4) 0.1857(3) 0.0364(13) Uani 1 1 d .
H29A H 0.2560 0.0657 0.2022 0.044 Uiso 1 1 calc R
C30 C 0.2389(5) 0.1903(4) 0.2285(3) 0.0396(15) Uani 1 1 d .
H30A H 0.2471 0.1774 0.2745 0.048 Uiso 1 1 calc R
C31 C 0.2226(5) 0.2742(4) 0.2056(3) 0.0359(14) Uani 1 1 d .
H31A H 0.2181 0.3185 0.2353 0.043 Uiso 1 1 calc R
C32 C 0.2127(4) 0.2944(4) 0.1390(3) 0.0283(11) Uani 1 1 d .
H32A H 0.2024 0.3525 0.1232 0.034 Uiso 1 1 calc R
C33 C 0.2948(8) 0.0064(4) 0.0956(3) 0.062(2) Uani 1 1 d .
H33A H 0.2479 -0.0319 0.1110 0.075 Uiso 1 1 calc R
H33B H 0.3763 0.0184 0.1363 0.075 Uiso 1 1 calc R
H33C H 0.3060 -0.0213 0.0573 0.075 Uiso 1 1 calc R
C34 C 0.2401(5) 0.3588(3) 0.0044(3) 0.0298(11) Uani 1 1 d .
H34A H 0.2524 0.3706 -0.0375 0.036 Uiso 1 1 calc R
H34B H 0.3113 0.3808 0.0477 0.036 Uiso 1 1 calc R
H34C H 0.1640 0.3873 -0.0016 0.036 Uiso 1 1 calc R
O1 O -0.0520(3) 0.0922(2) -0.16005(17) 0.0225(7) Uani 1 1 d .
O2 O -0.2139(3) 0.0562(2) -0.27698(17) 0.0278(8) Uani 1 1 d .
O3 O -0.1214(3) 0.2000(2) -0.25455(18) 0.0270(8) Uani 1 1 d .
O4 O -0.2649(3) 0.4036(2) -0.15286(18) 0.0270(8) Uani 1 1 d .
O5 O -0.0773(3) 0.1592(2) 0.01761(17) 0.0228(7) Uani 1 1 d .
O6 O 0.2072(3) 0.0894(2) -0.08689(16) 0.0196(7) Uani 1 1 d .
O7 O 0.2738(3) 0.2179(2) -0.12554(17) 0.0285(8) Uani 1 1 d .
O8 O 0.3697(3) 0.0779(2) -0.12246(18) 0.0291(8) Uani 1 1 d .
O9 O 0.2283(3) 0.0850(2) 0.06965(17) 0.0284(8) Uani 1 1 d .
P1 P -0.07529(10) 0.26357(7) -0.09212(6) 0.0156(2) Uani 1 1 d .
P2 P 0.22657(11) 0.24453(8) 0.01286(6) 0.0184(2) Uani 1 1 d .
S1 S -0.15631(11) 0.12565(8) -0.22719(6) 0.0209(2) Uani 1 1 d .
S2 S 0.31141(10) 0.13377(8) -0.09251(6) 0.0206(2) Uani 1 1 d .
Pd1 Pd 0.07671(3) 0.17309(2) -0.080956(17) 0.01490(10) Uani 1 1 d .

loop_
_atom_site_aniso_label
_atom_site_aniso_U_11
_atom_site_aniso_U_22
_atom_site_aniso_U_33
_atom_site_aniso_U_23
_atom_site_aniso_U_13
_atom_site_aniso_U_12
C1 0.018(2) 0.017(2) 0.022(2) 0.0067(18) 0.0086(18) 0.0014(17)
C2 0.020(2) 0.017(2) 0.020(2) 0.0057(18) 0.0075(19) 0.0022(18)
C3 0.025(2) 0.019(2) 0.024(2) 0.0019(19) 0.011(2) 0.0011(19)
C4 0.024(2) 0.030(3) 0.033(3) 0.004(2) 0.014(2) 0.001(2)
C5 0.018(2) 0.027(3) 0.038(3) 0.002(2) 0.007(2) -0.0011(19)
C6 0.024(2) 0.019(2) 0.026(2) 0.002(2) 0.006(2) -0.0024(19)
C7 0.023(2) 0.015(2) 0.016(2) 0.0000(17) 0.0097(18) -0.0006(17)
C8 0.026(2) 0.016(2) 0.020(2) -0.0005(18) 0.0052(19) -0.0012(19)
C9 0.035(3) 0.019(3) 0.022(2) 0.0059(19) 0.004(2) 0.000(2)
C10 0.045(3) 0.019(3) 0.020(2) 0.0048(19) 0.012(2) -0.008(2)
C11 0.037(3) 0.026(3) 0.024(2) 0.001(2) 0.017(2) -0.005(2)
C12 0.028(2) 0.017(2) 0.020(2) -0.0013(18) 0.013(2) -0.0049(19)
C13 0.032(3) 0.050(4) 0.064(4) 0.022(3) 0.023(3) 0.021(3)
C14 0.019(2) 0.016(2) 0.018(2) -0.0007(17) 0.0100(18) 0.0015(17)
C15 0.019(2) 0.021(2) 0.021(2) 0.0020(18) 0.0114(19) 0.0008(18)
C16 0.035(3) 0.029(3) 0.023(2) 0.003(2) 0.018(2) -0.004(2)
C17 0.037(3) 0.034(3) 0.027(3) -0.004(2) 0.022(2) -0.002(2)
C18 0.038(3) 0.020(2) 0.031(3) -0.008(2) 0.020(2) -0.003(2)
C19 0.022(2) 0.019(2) 0.023(2) 0.0021(18) 0.0113(19) 0.0001(18)
C20 0.041(3) 0.025(3) 0.037(3) 0.008(2) 0.024(3) -0.005(2)
C21 0.020(2) 0.023(3) 0.022(2) -0.0025(18) 0.0112(19) -0.0004(18)
C22 0.019(2) 0.025(2) 0.020(2) -0.0013(19) 0.0100(19) -0.0026(19)
C23 0.023(2) 0.034(3) 0.029(3) -0.010(2) 0.012(2) -0.004(2)
C24 0.023(2) 0.046(4) 0.025(3) -0.009(2) 0.005(2) 0.000(2)
C25 0.021(3) 0.044(3) 0.039(3) -0.003(3) 0.013(2) 0.001(2)
C26 0.021(2) 0.038(3) 0.029(3) -0.007(2) 0.014(2) 0.002(2)
C27 0.019(2) 0.027(3) 0.018(2) -0.0023(19) 0.0070(19) -0.0023(19)
C28 0.030(3) 0.029(3) 0.022(2) -0.004(2) 0.010(2) -0.010(2)
C29 0.043(3) 0.040(3) 0.026(3) 0.001(2) 0.016(2) -0.018(3)
C30 0.043(3) 0.061(4) 0.022(3) -0.009(3) 0.021(2) -0.023(3)
C31 0.027(3) 0.060(4) 0.025(3) -0.017(3) 0.016(2) -0.011(3)
C32 0.025(2) 0.036(3) 0.024(2) -0.008(2) 0.011(2) 0.000(2)
C33 0.105(6) 0.021(3) 0.036(3) 0.004(3) 0.013(4) 0.011(3)
C34 0.036(3) 0.023(3) 0.024(2) -0.003(2) 0.009(2) 0.004(2)
O1 0.0213(16) 0.0194(17) 0.0240(16) -0.0027(13) 0.0082(14) 0.0004(13)
O2 0.0296(19) 0.0255(19) 0.0235(17) -0.0088(14) 0.0085(15) -0.0034(15)
O3 0.0353(19) 0.0240(18) 0.0258(17) 0.0002(14) 0.0177(15) -0.0048(15)
O4 0.0218(17) 0.0238(18) 0.0363(19) 0.0095(15) 0.0144(15) 0.0054(14)
O5 0.0309(18) 0.0154(17) 0.0243(16) 0.0045(13) 0.0148(14) -0.0019(13)
O6 0.0176(15) 0.0200(17) 0.0237(16) -0.0031(13) 0.0117(13) 0.0014(13)
O7 0.038(2) 0.0268(19) 0.0222(17) 0.0040(14) 0.0157(16) 0.0008(16)
O8 0.0258(18) 0.038(2) 0.0290(18) -0.0113(16) 0.0171(15) -0.0017(15)
O9 0.042(2) 0.0203(18) 0.0224(17) 0.0036(14) 0.0144(16) 0.0007(15)
P1 0.0176(5) 0.0138(5) 0.0166(5) 0.0009(4) 0.0090(4) -0.0002(4)
P2 0.0208(6) 0.0172(6) 0.0170(5) -0.0007(4) 0.0088(5) -0.0004(5)
S1 0.0231(6) 0.0210(6) 0.0177(5) -0.0032(4) 0.0089(5) -0.0020(5)
S2 0.0215(6) 0.0250(6) 0.0182(5) -0.0029(4) 0.0118(5) -0.0016(5)
Pd1 0.01799(17) 0.01332(17) 0.01391(16) 0.00021(13) 0.00791(13) 0.00005(14)

loop_
_atom_type_symbol
_atom_type_description
_atom_type_scat_dispersion_real
_atom_type_scat_dispersion_imag
_atom_type_scat_source
C C 0.0033 0.0016 'International Tables Vol C Tables 4.2.6.8 and 6.1.1.4'
H H 0.0000 0.0000 'International Tables Vol C Tables 4.2.6.8 and 6.1.1.4'
O O 0.0106 0.0060 'International Tables Vol C Tables 4.2.6.8 and 6.1.1.4'
P P 0.1023 0.0942 'International Tables Vol C Tables 4.2.6.8 and 6.1.1.4'
S S 0.1246 0.1234 'International Tables Vol C Tables 4.2.6.8 and 6.1.1.4'
Pd Pd -0.9988 1.0072 'International Tables Vol C Tables 4.2.6.8 and 6.1.1.4'

loop_
_geom_angle_atom_site_label_1
_geom_angle_atom_site_label_2
_geom_angle_atom_site_label_3
_geom_angle
C6 C1 C2 119.8(4)
C6 C1 S1 118.6(4)
C2 C1 S1 121.6(3)
C3 C2 C1 118.3(4)
C3 C2 P1 119.2(4)
C1 C2 P1 122.4(3)
C4 C3 C2 121.2(5)
C3 C4 C5 120.5(5)
C6 C5 C4 119.6(5)
C5 C6 C1 120.5(5)
C12 C7 C8 118.9(4)
C12 C7 P1 119.4(3)
C8 C7 P1 121.0(3)
O4 C8 C9 124.3(4)
O4 C8 C7 116.3(4)
C9 C8 C7 119.4(5)
C10 C9 C8 119.8(5)
C11 C10 C9 121.4(5)
C10 C11 C12 119.5(5)
C11 C12 C7 120.9(5)
C19 C14 C15 119.7(4)
C19 C14 P1 122.5(3)
C15 C14 P1 117.8(3)
O5 C15 C16 125.1(4)
O5 C15 C14 114.6(4)
C16 C15 C14 120.3(4)
C17 C16 C15 118.9(4)
C18 C17 C16 121.3(5)
C19 C18 C17 119.8(5)
C18 C19 C14 119.8(4)
C26 C21 C22 120.4(4)
C26 C21 S2 119.3(4)
C22 C21 S2 120.3(3)
C23 C22 C21 118.5(4)
C23 C22 P2 117.1(4)
C21 C22 P2 124.3(3)
C22 C23 C24 120.9(5)
C25 C24 C23 120.0(5)
C24 C25 C26 120.4(5)
C25 C26 C21 119.8(5)
C32 C27 C28 119.7(4)
C32 C27 P2 125.2(4)
C28 C27 P2 114.8(4)
O9 C28 C29 124.8(5)
O9 C28 C27 114.1(4)
C29 C28 C27 121.0(5)
C28 C29 C30 118.2(5)
C31 C30 C29 121.5(5)
C30 C31 C32 120.0(5)
C31 C32 C27 119.5(5)
S1 O1 Pd1 122.48(19)
C8 O4 C13 118.6(4)
C15 O5 C20 118.5(4)
S2 O6 Pd1 114.30(18)
C28 O9 C33 118.4(4)
C14 P1 C7 109.4(2)
C14 P1 C2 102.8(2)
C7 P1 C2 105.2(2)
C14 P1 Pd1 117.60(15)
C7 P1 Pd1 108.37(15)
C2 P1 Pd1 112.72(15)
C34 P2 C27 106.1(2)
C34 P2 C22 103.8(2)
C27 P2 C22 99.6(2)
C34 P2 Pd1 118.17(17)
C27 P2 Pd1 112.97(15)
C22 P2 Pd1 114.16(16)
O2 S1 O3 116.3(2)
O2 S1 O1 109.9(2)
O3 S1 O1 112.5(2)
O2 S1 C1 106.7(2)
O3 S1 C1 107.3(2)
O1 S1 C1 103.2(2)
O8 S2 O7 116.2(2)
O8 S2 O6 111.5(2)
O7 S2 O6 111.4(2)
O8 S2 C21 108.1(2)
O7 S2 C21 105.5(2)
O6 S2 C21 103.0(2)
O1 Pd1 O6 83.41(12)
O1 Pd1 P1 91.13(9)
O6 Pd1 P1 171.64(9)
O1 Pd1 P2 172.45(9)
O6 Pd1 P2 91.91(9)
P1 Pd1 P2 94.14(4)

loop_
_geom_bond_atom_site_label_1
_geom_bond_atom_site_label_2
_geom_bond_distance
C1 C6 1.398(6)
C1 C2 1.405(7)
C1 S1 1.772(5)
C2 C3 1.392(6)
C2 P1 1.843(5)
C3 C4 1.374(7)
C4 C5 1.382(7)
C5 C6 1.380(7)
C7 C12 1.391(6)
C7 C8 1.422(6)
C7 P1 1.822(4)
C8 O4 1.356(6)
C8 C9 1.397(7)
C9 C10 1.381(8)
C10 C11 1.374(7)
C11 C12 1.390(7)
C13 O4 1.431(6)
C14 C19 1.399(6)
C14 C15 1.404(6)
C14 P1 1.802(4)
C15 O5 1.369(6)
C15 C16 1.392(7)
C16 C17 1.390(8)
C17 C18 1.389(7)
C18 C19 1.386(7)
C20 O5 1.432(6)
C21 C26 1.392(6)
C21 C22 1.399(6)
C21 S2 1.768(5)
C22 C23 1.386(7)
C22 P2 1.847(5)
C23 C24 1.388(7)
C24 C25 1.372(8)
C25 C26 1.382(7)
C27 C32 1.393(7)
C27 C28 1.393(7)
C27 P2 1.813(5)
C28 O9 1.370(6)
C28 C29 1.385(7)
C29 C30 1.395(8)
C30 C31 1.374(9)
C31 C32 1.389(7)
C33 O9 1.426(7)
C34 P2 1.801(5)
O1 S1 1.486(3)
O1 Pd1 2.093(3)
O2 S1 1.440(3)
O3 S1 1.442(3)
O6 S2 1.497(3)
O6 Pd1 2.103(3)
O7 S2 1.452(4)
O8 S2 1.442(3)
P1 Pd1 2.2480(12)
P2 Pd1 2.2591(12)

loop_
_geom_torsion_atom_site_label_1
_geom_torsion_atom_site_label_2
_geom_torsion_atom_site_label_3
_geom_torsion_atom_site_label_4
_geom_torsion
C6 C1 C2 C3 2.1(6)
S1 C1 C2 C3 -176.5(3)
C6 C1 C2 P1 -174.7(3)
S1 C1 C2 P1 6.7(5)
C1 C2 C3 C4 -1.2(7)
P1 C2 C3 C4 175.7(4)
C2 C3 C4 C5 0.3(7)
C3 C4 C5 C6 -0.3(8)
C4 C5 C6 C1 1.2(7)
C2 C1 C6 C5 -2.2(7)
S1 C1 C6 C5 176.5(4)
C12 C7 C8 O4 -179.4(4)
P1 C7 C8 O4 9.8(6)
C12 C7 C8 C9 -0.2(7)
P1 C7 C8 C9 -171.1(4)
O4 C8 C9 C10 178.5(4)
C7 C8 C9 C10 -0.5(7)
C8 C9 C10 C11 0.0(8)
C9 C10 C11 C12 1.4(8)
C10 C11 C12 C7 -2.1(7)
C8 C7 C12 C11 1.6(7)
P1 C7 C12 C11 172.6(4)
C19 C14 C15 O5 -177.6(4)
P1 C14 C15 O5 3.5(5)
C19 C14 C15 C16 3.8(7)
P1 C14 C15 C16 -175.1(4)
O5 C15 C16 C17 178.7(5)
C14 C15 C16 C17 -2.8(7)
C15 C16 C17 C18 0.1(8)
C16 C17 C18 C19 1.7(8)
C17 C18 C19 C14 -0.8(7)
C15 C14 C19 C18 -1.9(7)
P1 C14 C19 C18 176.9(4)
C26 C21 C22 C23 1.8(7)
S2 C21 C22 C23 -176.9(4)
C26 C21 C22 P2 -175.4(4)
S2 C21 C22 P2 5.9(6)
C21 C22 C23 C24 -0.8(8)
P2 C22 C23 C24 176.6(4)
C22 C23 C24 C25 -1.8(9)
C23 C24 C25 C26 3.5(9)
C24 C25 C26 C21 -2.5(9)
C22 C21 C26 C25 -0.1(8)
S2 C21 C26 C25 178.5(4)
C32 C27 C28 O9 177.0(4)
P2 C27 C28 O9 -9.2(6)
C32 C27 C28 C29 -3.3(8)
P2 C27 C28 C29 170.4(4)
O9 C28 C29 C30 -177.4(5)
C27 C28 C29 C30 2.9(8)
C28 C29 C30 C31 -0.7(8)
C29 C30 C31 C32 -1.1(8)
C30 C31 C32 C27 0.8(8)
C28 C27 C32 C31 1.4(7)
P2 C27 C32 C31 -171.6(4)
C9 C8 O4 C13 10.7(7)
C7 C8 O4 C13 -170.2(5)
C16 C15 O5 C20 -3.4(7)
C14 C15 O5 C20 178.1(4)
C29 C28 O9 C33 -28.7(8)
C27 C28 O9 C33 151.0(6)
C19 C14 P1 C7 -2.6(4)
C15 C14 P1 C7 176.2(3)
C19 C14 P1 C2 -114.0(4)
C15 C14 P1 C2 64.7(4)
C19 C14 P1 Pd1 121.5(4)
C15 C14 P1 Pd1 -59.7(4)
C12 C7 P1 C14 124.6(4)
C8 C7 P1 C14 -64.5(4)
C12 C7 P1 C2 -125.5(4)
C8 C7 P1 C2 45.3(4)
C12 C7 P1 Pd1 -4.7(4)
C8 C7 P1 Pd1 166.1(3)
C3 C2 P1 C14 16.4(4)
C1 C2 P1 C14 -166.9(4)
C3 C2 P1 C7 -98.1(4)
C1 C2 P1 C7 78.6(4)
C3 C2 P1 Pd1 144.0(3)
C1 C2 P1 Pd1 -39.3(4)
C32 C27 P2 C34 4.7(5)
C28 C27 P2 C34 -168.6(4)
C32 C27 P2 C22 112.2(4)
C28 C27 P2 C22 -61.1(4)
C32 C27 P2 Pd1 -126.3(4)
C28 C27 P2 Pd1 60.4(4)
C23 C22 P2 C34 72.3(4)
C21 C22 P2 C34 -110.5(4)
C23 C22 P2 C27 -37.1(4)
C21 C22 P2 C27 140.1(4)
C23 C22 P2 Pd1 -157.7(4)
C21 C22 P2 Pd1 19.5(5)
Pd1 O1 S1 O2 168.7(2)
Pd1 O1 S1 O3 37.4(3)
Pd1 O1 S1 C1 -77.8(3)
C6 C1 S1 O2 -12.2(4)
C2 C1 S1 O2 166.5(4)
C6 C1 S1 O3 113.1(4)
C2 C1 S1 O3 -68.3(4)
C6 C1 S1 O1 -128.0(4)
C2 C1 S1 O1 50.7(4)
Pd1 O6 S2 O8 -158.56(19)
Pd1 O6 S2 O7 -26.9(2)
Pd1 O6 S2 C21 85.7(2)
C26 C21 S2 O8 3.8(5)
C22 C21 S2 O8 -177.5(4)
C26 C21 S2 O7 -121.1(4)
C22 C21 S2 O7 57.6(4)
C26 C21 S2 O6 122.0(4)
C22 C21 S2 O6 -59.3(4)
S1 O1 Pd1 O6 -131.4(2)
S1 O1 Pd1 P1 42.2(2)
S1 O1 Pd1 P2 176.6(5)
S2 O6 Pd1 O1 132.2(2)
S2 O6 Pd1 P1 82.6(7)
S2 O6 Pd1 P2 -53.79(17)
C14 P1 Pd1 O1 135.52(19)
C7 P1 Pd1 O1 -99.85(18)
C2 P1 Pd1 O1 16.19(18)
C14 P1 Pd1 O6 -175.4(6)
C7 P1 Pd1 O6 -50.7(7)
C2 P1 Pd1 O6 65.3(7)
C14 P1 Pd1 P2 -39.07(17)
C7 P1 Pd1 P2 85.56(15)
C2 P1 Pd1 P2 -158.40(16)
C34 P2 Pd1 O1 174.8(7)
C27 P2 Pd1 O1 -60.5(8)
C22 P2 Pd1 O1 52.3(8)
C34 P2 Pd1 O6 123.2(2)
C27 P2 Pd1 O6 -112.14(19)
C22 P2 Pd1 O6 0.73(19)
C34 P2 Pd1 P1 -51.1(2)
C27 P2 Pd1 P1 73.62(18)
C22 P2 Pd1 P1 -173.50(17)

loop_
_platon_squeeze_void_nr
_platon_squeeze_void_average_x
_platon_squeeze_void_average_y
_platon_squeeze_void_average_z
_platon_squeeze_void_volume
_platon_squeeze_void_count_electrons
_platon_squeeze_void_content
1 0.500 0.500 1.000 183 54 ' '
2 0.500 1.000 0.500 183 54 ' '
